data_7715446
loop_
_publ_author_name
'Jhariat, Pampa'
'Kareem, Abdul'
'Kumari, Priyanka'
'Sarfudeen, Shafeeq'
'Panda, Premchand'
'Senthilkumar, Sellappan'
'Panda, Tamas'

_publ_section_title
;
 A series of isostructural metal-organic frameworks for an enhanced
 electro-catalytic oxygen evolution reaction.
;
_journal_issue 15
_journal_name_full 'Dalton transactions (Cambridge, England : 2003)'
_journal_page_first 6568
_journal_page_last 6574
_journal_paper_doi 10.1039/d4dt00210e
_journal_volume 53
_journal_year 2024
_chemical_absolute_configuration ad
_chemical_formula_moiety 'C30 H14 Co2 N9 O12, 2(C2 H6 O)'
_chemical_formula_sum 'C34 H27 Co2 N9 O14'
_chemical_formula_weight 903.51
_chemical_name_common Co-5TIA-X
_space_group_crystal_system orthorhombic
_space_group_IT_number 36
_space_group_name_Hall 'C 2c -2'
_space_group_name_H-M_alt 'C m c 21'
_atom_sites_solution_hydrogens geom
_atom_sites_solution_primary direct
_atom_sites_solution_secondary difmap
_audit_creation_date 2020-04-23
_audit_creation_method
;
  Olex2 1.2-ac2
  (compiled Nov  7 2012 10:34:12, GUI svn.r4372)
;
_audit_update_record
;
2024-03-01 deposited with the CCDC.	2024-03-05 downloaded from the CCDC.
;
_cell_angle_alpha 90.00
_cell_angle_beta 90.00
_cell_angle_gamma 90.00
_cell_formula_units_Z 4
_cell_length_a 29.746(2)
_cell_length_b 11.0402(7)
_cell_length_c 13.3648(7)
_cell_measurement_reflns_used 2827
_cell_measurement_temperature 293
_cell_measurement_theta_max 29.2154
_cell_measurement_theta_min 3.0423
_cell_volume 4389.0(5)
_computing_cell_refinement
;
CrysAlisPro, Agilent Technologies,
Version 1.171.35.21 (release 20-01-2012 CrysAlis171 .NET)
(compiled Jan 23 2012,18:06:46)
;
_computing_data_collection
;
CrysAlisPro, Agilent Technologies,
Version 1.171.35.21 (release 20-01-2012 CrysAlis171 .NET)
(compiled Jan 23 2012,18:06:46)
;
_computing_data_reduction
;
CrysAlisPro, Agilent Technologies,
Version 1.171.35.21 (release 20-01-2012 CrysAlis171 .NET)
(compiled Jan 23 2012,18:06:46)
;
_computing_molecular_graphics
;
O. V. Dolomanov, L. J. Bourhis, R. J. Gildea, J. A. K. Howard and H. Puschmann,
OLEX2: a complete structure solution, refinement and analysis program.
J. Appl. Cryst. (2009). 42, 339-341.
;
_computing_publication_material
;
O. V. Dolomanov, L. J. Bourhis, R. J. Gildea, J. A. K. Howard and H. Puschmann,
OLEX2: a complete structure solution, refinement and analysis program.
J. Appl. Cryst. (2009). 42, 339-341.
;
_computing_structure_refinement
;
SHELXL, G.M. Sheldrick, Acta Cryst.
(2008). A64, 112-122
;
_computing_structure_solution
;
SHELXS, G.M. Sheldrick, Acta Cryst.
(2008). A64, 112-122
;
_diffrn_ambient_temperature 293
_diffrn_detector_area_resol_mean 16.1640
_diffrn_measured_fraction_theta_full 0.990
_diffrn_measured_fraction_theta_max 0.990
_diffrn_measurement_details
;
#__ type_ start__ end____ width___ exp.time_
  1 omega  -57.00  -31.00   1.0000  118.1400
omega____ theta____ kappa____ phi______ frames
    -      -18.5831  137.0000   38.0000 26

#__ type_ start__ end____ width___ exp.time_
  2 omega  -46.00   14.00   1.0000  118.1400
omega____ theta____ kappa____ phi______ frames
    -       18.5831  -19.0000 -150.0000 60

#__ type_ start__ end____ width___ exp.time_
  3 omega  -22.00   44.00   1.0000  118.1400
omega____ theta____ kappa____ phi______ frames
    -       18.5831  -37.0000  120.0000 66
;
_diffrn_measurement_device_type 'SuperNova, Dual, Cu at zero, Eos'
_diffrn_measurement_method '\w scans'
_diffrn_orient_matrix_UB_11 0.0238073000
_diffrn_orient_matrix_UB_12 0.0017488000
_diffrn_orient_matrix_UB_13 0.0030292000
_diffrn_orient_matrix_UB_21 -0.0013955000
_diffrn_orient_matrix_UB_22 0.0429283000
_diffrn_orient_matrix_UB_23 0.0392969000
_diffrn_orient_matrix_UB_31 -0.0004074000
_diffrn_orient_matrix_UB_32 -0.0477179000
_diffrn_orient_matrix_UB_33 0.0355687000
_diffrn_radiation_monochromator mirror
_diffrn_radiation_type 'Mo K\a'
_diffrn_radiation_wavelength 0.7107
_diffrn_reflns_av_R_equivalents 0.0475
_diffrn_reflns_av_unetI/netI 0.0629
_diffrn_reflns_limit_h_max 40
_diffrn_reflns_limit_h_min -40
_diffrn_reflns_limit_k_max 15
_diffrn_reflns_limit_k_min -14
_diffrn_reflns_limit_l_max 18
_diffrn_reflns_limit_l_min -16
_diffrn_reflns_number 6377
_diffrn_reflns_theta_full 29.28
_diffrn_reflns_theta_max 29.28
_diffrn_reflns_theta_min 3.05
_diffrn_source 'SuperNova (Mo) X-ray Source'
_exptl_absorpt_coefficient_mu 0.826
_exptl_absorpt_correction_T_max 0.876
_exptl_absorpt_correction_T_min 0.765
_exptl_absorpt_correction_type empirical
_exptl_absorpt_process_details
;
CrysAlisPro, Agilent Technologies,
Version 1.171.35.21 (release 20-01-2012 CrysAlis171 .NET)
(compiled Jan 23 2012,18:06:46)
Empirical absorption correction using spherical harmonics,
 implemented in SCALE3 ABSPACK scaling algorithm.
;
_exptl_crystal_colour pink
_exptl_crystal_density_diffrn 1.367
_exptl_crystal_density_method 'not measured'
_exptl_crystal_description plate
_exptl_crystal_F_000 1840
_exptl_crystal_size_max 0.33
_exptl_crystal_size_mid 0.27
_exptl_crystal_size_min 0.16
_refine_diff_density_max 1.322
_refine_diff_density_min -0.863
_refine_diff_density_rms 0.133
_refine_ls_abs_structure_details 'Flack H D (1983), Acta Cryst. A39, 876-881'
_refine_ls_abs_structure_Flack -0.01(3)
_refine_ls_extinction_method none
_refine_ls_goodness_of_fit_ref 1.090
_refine_ls_hydrogen_treatment mixed
_refine_ls_matrix_type full
_refine_ls_number_parameters 261
_refine_ls_number_reflns 6100
_refine_ls_number_restraints 1
_refine_ls_restrained_S_all 1.090
_refine_ls_R_factor_all 0.0771
_refine_ls_R_factor_gt 0.0659
_refine_ls_shift/su_max 0.003
_refine_ls_shift/su_mean 0.000
_refine_ls_structure_factor_coef Fsqd
_refine_ls_weighting_details 'calc w=1/[\s^2^(Fo^2^)+(0.1293P)^2^+7.1924P] where P=(Fo^2^+2Fc^2^)/3'
_refine_ls_weighting_scheme calc
_refine_ls_wR_factor_gt 0.1961
_refine_ls_wR_factor_ref 0.2126
_reflns_number_gt 3578
_reflns_number_total 6100
_reflns_threshold_expression >2sigma(I)
_cod_data_source_file d4dt00210e2.cif
_cod_data_source_block CoTIA
_cod_depositor_comments 'Adding full bibliography for 7715445--7715447.cif.'
_cod_database_code 7715446
_reflns_odcompleteness_completeness 99.44
_reflns_odcompleteness_iscentric 1
_reflns_odcompleteness_theta 26.32
_olex2_refinement_description
;
1. Fixed Uiso
 At 1.2 times of:
  H14 of C14, H1A of N1, H5 of C5, H4 of C4, H8 of C8, H1 of C1, {H12B,H12A}
  of C12, H10 of C10, H9 of C9
 At 1.5 times of:
  H1B of O1, {H18B,H18C,H18A} of C18
2. Uiso/Uaniso restraints and constraints
Uanis(C18) = Uanis(C12) = Uanis(O1)
3.a Secondary CH2 refined with riding coordinates:
 C12(H12B,H12A)
3.b Aromatic/amide H refined with riding coordinates:
 C14(H14), C1(H1), N1(H1A), C4(H4), C5(H5), C8(H8), C9(H9), C10(H10)
3.c Idealised Me refined as rotating group:
 C18(H18B,H18C,H18A)
3.d Idealised tetrahedral OH refined as rotating group:
 O1(H1B)
;

loop_
_space_group_symop_id
_space_group_symop_operation_xyz
1 'x, y, z'
2 '-x, -y, z+1/2'
3 '-x, y, z'
4 'x, -y, z+1/2'
5 'x+1/2, y+1/2, z'
6 '-x+1/2, -y+1/2, z+1/2'
7 '-x+1/2, y+1/2, z'
8 'x+1/2, -y+1/2, z+1/2'

loop_
_atom_site_label
_atom_site_type_symbol
_atom_site_fract_x
_atom_site_fract_y
_atom_site_fract_z
_atom_site_U_iso_or_equiv
_atom_site_adp_type
_atom_site_occupancy
_atom_site_symmetry_multiplicity
_atom_site_calc_flag
_atom_site_refinement_flags
_atom_site_disorder_assembly
_atom_site_disorder_group
Co1 Co 0.17155(2) 0.06203(6) 0.35435(6) 0.0243(2) Uani 1 1 d . . .
O3 O 0.18062(17) 0.2008(4) 0.4419(4) 0.0369(10) Uani 1 1 d . . .
N4 N 0.17348(16) -0.0856(5) 0.4459(4) 0.0289(11) Uani 1 1 d . . .
O5 O 0.1664(2) 0.3313(5) 0.3189(4) 0.0441(14) Uani 1 1 d . . .
O6 O 0.11853(15) 0.0660(5) 0.2626(4) 0.0403(11) Uani 1 1 d . . .
C7 C 0.1791(2) 0.3044(6) 0.4042(5) 0.0305(14) Uani 1 1 d . . .
O8 O 0.25411(19) 0.1822(4) 0.2586(4) 0.0454(13) Uani 1 1 d . . .
O9 O 0.21810(14) 0.0062(4) 0.2630(4) 0.0389(11) Uani 1 1 d . . .
O10 O 0.08533(18) 0.0879(7) 0.4091(4) 0.0572(17) Uani 1 1 d . . .
C11 C 0.1948(2) 0.4067(6) 0.4764(5) 0.0307(13) Uani 1 1 d . . .
N12 N 0.18606(17) 0.7374(5) 0.5123(4) 0.0274(10) Uani 1 1 d . . .
C13 C 0.0407(2) 0.1032(7) 0.2624(5) 0.0345(14) Uani 1 1 d . . .
C14 C 0.1861(2) 0.5273(6) 0.4571(4) 0.0279(12) Uani 1 1 d . . .
H14 H 0.1717 0.5503 0.3983 0.033 Uiso 1 1 calc R . .
C15 C 0.1989(2) 0.6125(5) 0.5258(5) 0.0283(12) Uani 1 1 d . . .
C16 C 0.0836(2) 0.0868(7) 0.3163(6) 0.0379(15) Uani 1 1 d . . .
C1 C 0.2208(2) 0.5822(6) 0.6135(5) 0.0264(12) Uani 1 1 d . . .
H1 H 0.2290 0.6418 0.6592 0.032 Uiso 1 1 calc R . .
C3 C 0.26983(19) 0.0395(6) 0.1321(4) 0.0264(12) Uani 1 1 d . . .
N1 N 0.1550(2) -0.0871(5) 0.5410(4) 0.0335(11) Uani 1 1 d . . .
H1A H 0.1404 -0.0291 0.5692 0.040 Uiso 1 1 calc R . .
C4 C 0.1638(2) 0.8085(6) 0.5797(5) 0.0323(13) Uani 1 1 d . . .
H4 H 0.1561 0.7850 0.6442 0.039 Uiso 1 1 calc R . .
C5 C 0.1917(2) -0.1907(5) 0.4309(5) 0.0290(12) Uani 1 1 d . . .
H5 H 0.2064 -0.2136 0.3725 0.035 Uiso 1 1 calc R . .
C6 C 0.2466(2) 0.0812(6) 0.2260(5) 0.0273(12) Uani 1 1 d . . .
N7 N 0.0000 0.1742(9) 0.0071(6) 0.048(2) Uani 1 2 d S . .
C8 C 0.0000 0.0953(10) 0.3125(7) 0.037(2) Uani 1 2 d S . .
H8 H 0.0000 0.0845 0.3815 0.045 Uiso 1 2 calc SR . .
C9 C 0.21592(19) 0.3743(6) 0.5639(4) 0.0271(13) Uani 1 1 d . . .
H9 H 0.2207 0.2928 0.5776 0.032 Uiso 1 1 calc R . .
C10 C 0.0406(2) 0.1280(7) 0.1597(5) 0.0391(16) Uani 1 1 d . . .
H10 H 0.0676 0.1334 0.1249 0.047 Uiso 1 1 calc R . .
C17 C 0.0000 0.1444(11) 0.1096(7) 0.039(2) Uani 1 2 d S . .
C12 C 0.1136(4) 0.1467(13) 0.6182(9) 0.0850(16) Uani 1 1 d . . .
H12B H 0.1143 0.0603 0.6314 0.102 Uiso 1 1 calc R . .
H12A H 0.1271 0.1599 0.5530 0.102 Uiso 1 1 calc R . .
N2 N 0.0220(4) 0.2129(11) -0.1451(7) 0.112(4) Uani 1 1 d . . .
O1 O 0.1404(3) 0.2065(8) 0.6915(6) 0.0850(16) Uani 1 1 d . . .
H1B H 0.1667 0.1863 0.6848 0.128 Uiso 1 1 calc R . .
C18 C 0.0656(4) 0.1862(12) 0.6139(9) 0.0850(16) Uani 1 1 d . . .
H18B H 0.0600 0.2257 0.5512 0.128 Uiso 1 1 calc R . .
H18C H 0.0597 0.2416 0.6677 0.128 Uiso 1 1 calc R . .
H18A H 0.0464 0.1168 0.6202 0.128 Uiso 1 1 calc R . .
C19 C 0.0344(5) 0.1818(15) -0.0570(8) 0.101(5) Uani 1 1 d . . .

loop_
_atom_site_aniso_label
_atom_site_aniso_U_11
_atom_site_aniso_U_22
_atom_site_aniso_U_33
_atom_site_aniso_U_23
_atom_site_aniso_U_13
_atom_site_aniso_U_12
Co1 0.0288(4) 0.0224(4) 0.0216(4) -0.0015(4) -0.0001(3) 0.0021(3)
O3 0.053(3) 0.026(2) 0.032(2) -0.004(2) -0.001(2) -0.002(2)
N4 0.033(3) 0.030(3) 0.024(3) 0.002(2) 0.0036(19) 0.0046(19)
O5 0.070(4) 0.034(3) 0.029(2) -0.007(2) -0.010(2) 0.003(2)
O6 0.027(2) 0.052(3) 0.042(3) 0.005(2) -0.001(2) -0.0010(19)
C7 0.037(3) 0.025(3) 0.029(3) -0.006(3) 0.004(3) 0.005(2)
O8 0.066(3) 0.033(3) 0.037(3) -0.011(2) 0.013(2) -0.007(2)
O9 0.032(2) 0.036(3) 0.049(3) -0.005(2) 0.016(2) -0.0001(19)
O10 0.032(3) 0.108(5) 0.031(3) 0.006(3) -0.005(2) 0.001(3)
C11 0.035(3) 0.025(3) 0.032(3) -0.001(3) -0.003(3) 0.003(2)
N12 0.031(2) 0.022(2) 0.029(2) 0.001(2) 0.002(2) 0.0009(19)
C13 0.027(3) 0.050(4) 0.027(3) 0.002(3) -0.002(2) 0.000(3)
C14 0.034(3) 0.029(3) 0.021(3) -0.003(2) -0.003(2) 0.001(3)
C15 0.032(3) 0.022(3) 0.031(3) 0.004(3) -0.006(2) 0.002(2)
C16 0.029(3) 0.045(4) 0.040(4) 0.002(3) 0.003(3) 0.000(3)
C1 0.028(3) 0.026(3) 0.025(3) 0.000(2) 0.000(2) -0.001(2)
C3 0.024(2) 0.034(3) 0.021(3) -0.001(2) 0.002(2) -0.004(2)
N1 0.052(3) 0.020(2) 0.028(3) -0.001(2) 0.005(3) 0.009(2)
C4 0.040(3) 0.030(3) 0.026(3) -0.003(3) 0.004(2) 0.008(3)
C5 0.031(3) 0.024(3) 0.032(3) 0.001(2) 0.000(2) 0.002(2)
C6 0.026(3) 0.029(3) 0.027(3) 0.000(2) 0.001(2) 0.001(2)
N7 0.044(4) 0.066(6) 0.033(4) 0.013(4) 0.000 0.000
C8 0.025(4) 0.065(6) 0.022(4) 0.004(4) 0.000 0.000
C9 0.025(3) 0.024(3) 0.033(3) 0.001(2) 0.003(2) 0.000(2)
C10 0.025(3) 0.062(5) 0.031(3) 0.006(3) 0.001(3) 0.001(3)
C17 0.027(4) 0.064(7) 0.027(4) 0.005(4) 0.000 0.000
C12 0.082(4) 0.100(4) 0.073(3) 0.004(3) -0.008(3) 0.016(3)
N2 0.131(8) 0.170(10) 0.035(3) 0.020(6) 0.010(5) -0.017(7)
O1 0.082(4) 0.100(4) 0.073(3) 0.004(3) -0.008(3) 0.016(3)
C18 0.082(4) 0.100(4) 0.073(3) 0.004(3) -0.008(3) 0.016(3)
C19 0.102(9) 0.162(14) 0.041(5) 0.020(7) 0.012(6) -0.023(9)

loop_
_atom_type_symbol
_atom_type_description
_atom_type_scat_dispersion_real
_atom_type_scat_dispersion_imag
_atom_type_scat_source
C C 0.0033 0.0016 'International Tables Vol C Tables 4.2.6.8 and 6.1.1.4'
H H 0.0000 0.0000 'International Tables Vol C Tables 4.2.6.8 and 6.1.1.4'
O O 0.0106 0.0060 'International Tables Vol C Tables 4.2.6.8 and 6.1.1.4'
Co Co 0.3494 0.9721 'International Tables Vol C Tables 4.2.6.8 and 6.1.1.4'
N N 0.0061 0.0033 'International Tables Vol C Tables 4.2.6.8 and 6.1.1.4'

loop_
_geom_angle_atom_site_label_1
_geom_angle_atom_site_label_2
_geom_angle_atom_site_label_3
_geom_angle
_geom_angle_site_symmetry_1
_geom_angle_site_symmetry_3
_geom_angle_publ_flag
O3 Co1 N4 105.3(2) . . ?
O3 Co1 O6 117.5(2) . . ?
O6 Co1 N4 114.1(2) . . ?
O9 Co1 O3 121.8(2) . . ?
O9 Co1 N4 95.9(2) . . ?
O9 Co1 O6 100.6(2) . . ?
C7 O3 Co1 118.2(4) . . ?
N1 N4 Co1 123.3(4) . . ?
C5 N4 Co1 129.4(4) . . ?
C5 N4 N1 107.3(5) . . ?
C16 O6 Co1 107.4(5) . . ?
O3 C7 C11 113.8(6) . . ?
O5 C7 O3 127.0(7) . . ?
O5 C7 C11 119.2(6) . . ?
C6 O9 Co1 120.5(4) . . ?
C14 C11 C7 121.9(6) . . ?
C9 C11 C7 118.4(6) . . ?
C9 C11 C14 119.6(6) . . ?
C4 N12 C15 126.6(5) . . ?
C5 N12 C15 128.8(5) 1_565 . ?
C5 N12 C4 104.6(5) 1_565 . ?
C8 C13 C16 120.7(6) . . ?
C8 C13 C10 119.0(6) . . ?
C10 C13 C16 120.3(6) . . ?
C11 C14 H14 120.5 . . ?
C15 C14 C11 119.1(6) . . ?
C15 C14 H14 120.5 . . ?
C14 C15 N12 120.0(5) . . ?
C14 C15 C1 122.3(6) . . ?
C1 C15 N12 117.5(5) . . ?
O6 C16 C13 116.6(6) . . ?
O10 C16 O6 121.8(7) . . ?
O10 C16 C13 121.5(7) . . ?
C15 C1 H1 120.7 . . ?
C15 C1 C3 118.6(6) . 6 ?
C3 C1 H1 120.7 6 . ?
C1 C3 C6 122.4(6) 6_554 . ?
C9 C3 C1 118.9(6) 6_554 6_554 ?
C9 C3 C6 118.7(6) 6_554 . ?
N4 N1 H1A 126.3 . . ?
C4 N1 N4 107.3(5) 1_545 . ?
C4 N1 H1A 126.3 1_545 . ?
N12 C4 H4 124.8 . . ?
N1 C4 N12 110.4(6) 1_565 . ?
N1 C4 H4 124.8 1_565 . ?
N4 C5 N12 110.4(5) . 1_545 ?
N4 C5 H5 124.8 . . ?
N12 C5 H5 124.8 1_545 . ?
O8 C6 O9 125.0(6) . . ?
O8 C6 C3 119.6(6) . . ?
O9 C6 C3 115.3(5) . . ?
C19 N7 C17 129.6(6) . . ?
C19 N7 C17 129.6(6) 3 . ?
C19 N7 C19 99.9(12) 3 . ?
C13 C8 C13 121.7(8) . 3 ?
C13 C8 H8 119.2 3 . ?
C13 C8 H8 119.2 . . ?
C11 C9 C3 121.5(6) . 6 ?
C11 C9 H9 119.3 . . ?
C3 C9 H9 119.3 6 . ?
C13 C10 H10 120.1 . . ?
C17 C10 C13 119.9(6) . . ?
C17 C10 H10 120.1 . . ?
C10 C17 N7 119.9(4) . . ?
C10 C17 N7 119.9(4) 3 . ?
C10 C17 C10 120.3(8) 3 . ?
H12B C12 H12A 107.5 . . ?
O1 C12 H12B 108.5 . . ?
O1 C12 H12A 108.5 . . ?
O1 C12 C18 115.2(10) . . ?
C18 C12 H12B 108.5 . . ?
C18 C12 H12A 108.5 . . ?
C19 N2 N2 106.7(8) . 3 ?
C12 O1 H1B 109.5 . . ?
C12 C18 H18B 109.5 . . ?
C12 C18 H18C 109.5 . . ?
C12 C18 H18A 109.5 . . ?
H18B C18 H18C 109.5 . . ?
H18B C18 H18A 109.5 . . ?
H18C C18 H18A 109.5 . . ?
N2 C19 N7 112.6(12) . . ?

loop_
_geom_bond_atom_site_label_1
_geom_bond_atom_site_label_2
_geom_bond_distance
_geom_bond_site_symmetry_2
_geom_bond_publ_flag
Co1 O3 1.947(5) . ?
Co1 N4 2.038(6) . ?
Co1 O6 1.998(5) . ?
Co1 O9 1.946(4) . ?
O3 C7 1.250(9) . ?
N4 N1 1.385(8) . ?
N4 C5 1.296(8) . ?
O5 C7 1.238(8) . ?
O6 C16 1.284(9) . ?
C7 C11 1.557(9) . ?
O8 C6 1.218(8) . ?
O9 C6 1.284(7) . ?
O10 C16 1.241(9) . ?
C11 C14 1.381(9) . ?
C11 C9 1.375(9) . ?
N12 C15 1.443(8) . ?
N12 C4 1.365(8) . ?
N12 C5 1.358(8) 1_565 ?
C13 C16 1.477(9) . ?
C13 C8 1.387(7) . ?
C13 C10 1.399(9) . ?
C14 H14 0.9300 . ?
C14 C15 1.368(9) . ?
C15 C1 1.381(8) . ?
C1 H1 0.9300 . ?
C1 C3 1.395(9) 6 ?
C3 C1 1.395(9) 6_554 ?
C3 C6 1.505(8) . ?
C3 C9 1.384(9) 6_554 ?
N1 H1A 0.8600 . ?
N1 C4 1.290(8) 1_545 ?
C4 N1 1.290(8) 1_565 ?
C4 H4 0.9300 . ?
C5 N12 1.358(8) 1_545 ?
C5 H5 0.9300 . ?
N7 C17 1.409(12) . ?
N7 C19 1.338(13) . ?
N7 C19 1.338(13) 3 ?
C8 C13 1.387(7) 3 ?
C8 H8 0.9300 . ?
C9 C3 1.384(9) 6 ?
C9 H9 0.9300 . ?
C10 H10 0.9300 . ?
C10 C17 1.394(7) . ?
C17 C10 1.394(7) 3 ?
C12 H12B 0.9700 . ?
C12 H12A 0.9700 . ?
C12 O1 1.425(14) . ?
C12 C18 1.493(17) . ?
N2 N2 1.31(2) 3 ?
N2 C19 1.281(15) . ?
O1 H1B 0.8200 . ?
C18 H18B 0.9600 . ?
C18 H18C 0.9600 . ?
C18 H18A 0.9600 . ?
